data_1562928
loop_
_publ_author_name
'Fulfer, Bradford W.'
'Haldolaarachchige, Neel'
'Young, David P.'
'Chan, Julia Y.'

_publ_section_title
;
 Crystal growth and magnetic properties of Ln-Mn-Al (Ln=Gd, Yb) compounds
 of the CaCr2Al10 and ThMn12 structure types
;
_journal_name_full 'Journal of Solid State Chemistry'
_journal_page_first 143
_journal_page_last 150
_journal_paper_doi 10.1016/j.jssc.2012.05.002
_journal_volume 194
_journal_year 2012
_chemical_formula_sum 'Al9.45 Mn2.55 Yb'
_chemical_formula_weight 567.96
_space_group_IT_number 139
_space_group_name_Hall '-I 4 2'
_space_group_name_H-M_alt 'I 4/m m m'
_symmetry_cell_setting tetragonal
_symmetry_space_group_name_H-M 'I 4/m m m'
_atom_sites_solution_hydrogens .
_atom_sites_solution_primary direct
_atom_sites_solution_secondary difmap
_audit_creation_method SHELXL-97
_cell_angle_alpha 90.00
_cell_angle_beta 90.00
_cell_angle_gamma 90.00
_cell_formula_units_Z 2
_cell_length_a 8.9760(3)
_cell_length_b 8.9760(3)
_cell_length_c 5.1110(3)
_cell_measurement_temperature 293(2)
_cell_volume 411.79(3)
_computing_structure_refinement 'SHELXL-97 (Sheldrick, 2008)'
_diffrn_ambient_temperature 293(2)
_diffrn_measured_fraction_theta_full 1.000
_diffrn_measured_fraction_theta_max 1.000
_diffrn_radiation_monochromator graphite
_diffrn_radiation_source 'fine-focus sealed tube'
_diffrn_radiation_type MoK\a
_diffrn_radiation_wavelength 0.71073
_diffrn_reflns_av_R_equivalents 0.0194
_diffrn_reflns_av_sigmaI/netI 0.0189
_diffrn_reflns_limit_h_max 12
_diffrn_reflns_limit_h_min -12
_diffrn_reflns_limit_k_max 9
_diffrn_reflns_limit_k_min -8
_diffrn_reflns_limit_l_max 7
_diffrn_reflns_limit_l_min -7
_diffrn_reflns_number 656
_diffrn_reflns_theta_full 30.98
_diffrn_reflns_theta_max 30.98
_diffrn_reflns_theta_min 3.21
_exptl_absorpt_coefficient_mu 16.004
_exptl_absorpt_correction_T_max 0.467
_exptl_absorpt_correction_T_min 0.449
_exptl_absorpt_correction_type multi-scan
_exptl_crystal_density_diffrn 4.581
_exptl_crystal_density_method 'not measured'
_exptl_crystal_F_000 513
_exptl_crystal_size_max 0.05
_exptl_crystal_size_mid 0.05
_exptl_crystal_size_min 0.05
_refine_diff_density_max 1.582
_refine_diff_density_min -1.526
_refine_diff_density_rms 0.190
_refine_ls_extinction_coef 0.0035(7)
_refine_ls_extinction_expression Fc^*^=kFc[1+0.001xFc^2^\l^3^/sin(2\q)]^-1/4^
_refine_ls_extinction_method SHELXL
_refine_ls_goodness_of_fit_ref 1.133
_refine_ls_hydrogen_treatment .
_refine_ls_matrix_type full
_refine_ls_number_parameters 17
_refine_ls_number_reflns 216
_refine_ls_number_restraints 0
_refine_ls_restrained_S_all 1.133
_refine_ls_R_factor_all 0.0185
_refine_ls_R_factor_gt 0.0174
_refine_ls_shift/su_max 0.000
_refine_ls_shift/su_mean 0.000
_refine_ls_structure_factor_coef Fsqd
_refine_ls_weighting_details 'calc w=1/[\s^2^(Fo^2^)+(0.0257P)^2^+0.2980P] where P=(Fo^2^+2Fc^2^)/3'
_refine_ls_weighting_scheme calc
_refine_ls_wR_factor_gt 0.0415
_refine_ls_wR_factor_ref 0.0419
_reflns_number_gt 208
_reflns_number_total 216
_reflns_threshold_expression >2\s(I)
_cod_data_source_file JSSC-2012-194-143.cif
_cod_data_source_block bwf046
_cod_database_code 1562928

loop_
_symmetry_equiv_pos_as_xyz
'x, y, z'
'-x, -y, z'
'x, -y, -z'
'-x, y, -z'
'-y, -x, -z'
'y, x, -z'
'y, -x, z'
'-y, x, z'
'x+1/2, y+1/2, z+1/2'
'-x+1/2, -y+1/2, z+1/2'
'x+1/2, -y+1/2, -z+1/2'
'-x+1/2, y+1/2, -z+1/2'
'-y+1/2, -x+1/2, -z+1/2'
'y+1/2, x+1/2, -z+1/2'
'y+1/2, -x+1/2, z+1/2'
'-y+1/2, x+1/2, z+1/2'
'-x, -y, -z'
'x, y, -z'
'-x, y, z'
'x, -y, z'
'y, x, z'
'-y, -x, z'
'-y, x, -z'
'y, -x, -z'
'-x+1/2, -y+1/2, -z+1/2'
'x+1/2, y+1/2, -z+1/2'
'-x+1/2, y+1/2, z+1/2'
'x+1/2, -y+1/2, z+1/2'
'y+1/2, x+1/2, z+1/2'
'-y+1/2, -x+1/2, z+1/2'
'-y+1/2, x+1/2, -z+1/2'
'y+1/2, -x+1/2, -z+1/2'

loop_
_atom_site_label
_atom_site_type_symbol
_atom_site_fract_x
_atom_site_fract_y
_atom_site_fract_z
_atom_site_U_iso_or_equiv
_atom_site_adp_type
_atom_site_occupancy
_atom_site_symmetry_multiplicity
_atom_site_calc_flag
_atom_site_refinement_flags
_atom_site_disorder_assembly
_atom_site_disorder_group
Yb1 Yb 0.0000 0.0000 0.0000 0.01113(17) Uani 1 16 d S . .
Mn2 Mn 0.2500 0.2500 0.2500 0.0106(3) Uani 0.637(5) 4 d SP . .
Al3 Al 0.2500 0.2500 0.2500 0.0106(3) Uani 0.363(5) 4 d SP . .
Al2 Al 0.28089(18) 0.5000 0.0000 0.0135(3) Uani 1 4 d S . .
Al1 Al 0.34584(17) 0.0000 0.0000 0.0129(3) Uani 1 4 d S . .

loop_
_atom_site_aniso_label
_atom_site_aniso_U_11
_atom_site_aniso_U_22
_atom_site_aniso_U_33
_atom_site_aniso_U_23
_atom_site_aniso_U_13
_atom_site_aniso_U_12
Yb1 0.01013(19) 0.01013(19) 0.0131(2) 0.000 0.000 0.000
Mn2 0.0115(3) 0.0115(3) 0.0087(5) 0.0008(2) 0.0008(2) 0.0040(3)
Al3 0.0115(3) 0.0115(3) 0.0087(5) 0.0008(2) 0.0008(2) 0.0040(3)
Al2 0.0125(7) 0.0091(7) 0.0191(8) 0.000 0.000 0.000
Al1 0.0107(7) 0.0119(7) 0.0160(7) 0.000 0.000 0.000

loop_
_atom_type_symbol
_atom_type_description
_atom_type_scat_dispersion_real
_atom_type_scat_dispersion_imag
_atom_type_scat_source
Yb Yb -0.3850 5.5486 'International Tables Vol C Tables 4.2.6.8 and 6.1.1.4'
Mn Mn 0.3368 0.7283 'International Tables Vol C Tables 4.2.6.8 and 6.1.1.4'
Al Al 0.0645 0.0514 'International Tables Vol C Tables 4.2.6.8 and 6.1.1.4'

loop_
_geom_angle_atom_site_label_1
_geom_angle_atom_site_label_2
_geom_angle_atom_site_label_3
_geom_angle
_geom_angle_site_symmetry_1
_geom_angle_site_symmetry_3
Al1 Yb1 Al1 180.0 21 5
Al1 Yb1 Al1 90.0 21 17
Al1 Yb1 Al1 90.0 5 17
Al1 Yb1 Al1 90.0 21 .
Al1 Yb1 Al1 90.0 5 .
Al1 Yb1 Al1 180.0 17 .
Al1 Yb1 Al2 127.58(2) 21 29_444
Al1 Yb1 Al2 52.42(2) 5 29_444
Al1 Yb1 Al2 90.0 17 29_444
Al1 Yb1 Al2 90.0 . 29_444
Al1 Yb1 Al2 90.0 21 9_444
Al1 Yb1 Al2 90.0 5 9_444
Al1 Yb1 Al2 52.42(2) 17 9_444
Al1 Yb1 Al2 127.58(2) . 9_444
Al2 Yb1 Al2 51.10(3) 29_444 9_444
Al1 Yb1 Al2 52.42(2) 21 13
Al1 Yb1 Al2 127.58(2) 5 13
Al1 Yb1 Al2 90.0 17 13
Al1 Yb1 Al2 90.0 . 13
Al2 Yb1 Al2 180.0 29_444 13
Al2 Yb1 Al2 128.90(3) 9_444 13
Al1 Yb1 Al2 90.0 21 25
Al1 Yb1 Al2 90.0 5 25
Al1 Yb1 Al2 127.58(2) 17 25
Al1 Yb1 Al2 52.42(2) . 25
Al2 Yb1 Al2 128.90(3) 29_444 25
Al2 Yb1 Al2 180.0 9_444 25
Al2 Yb1 Al2 51.10(3) 13 25
Al1 Yb1 Al2 127.58(2) 21 29_445
Al1 Yb1 Al2 52.42(2) 5 29_445
Al1 Yb1 Al2 90.0 17 29_445
Al1 Yb1 Al2 90.0 . 29_445
Al2 Yb1 Al2 104.84(5) 29_444 29_445
Al2 Yb1 Al2 128.90(3) 9_444 29_445
Al2 Yb1 Al2 75.16(5) 13 29_445
Al2 Yb1 Al2 51.10(3) 25 29_445
Al1 Yb1 Al2 90.0 21 9_445
Al1 Yb1 Al2 90.0 5 9_445
Al1 Yb1 Al2 52.42(2) 17 9_445
Al1 Yb1 Al2 127.58(2) . 9_445
Al2 Yb1 Al2 128.90(3) 29_444 9_445
Al2 Yb1 Al2 104.84(5) 9_444 9_445
Al2 Yb1 Al2 51.10(3) 13 9_445
Al2 Yb1 Al2 75.16(5) 25 9_445
Al2 Yb1 Al2 51.10(3) 29_445 9_445
Al1 Yb1 Al2 52.42(2) 21 13_554
Al1 Yb1 Al2 127.58(2) 5 13_554
Al1 Yb1 Al2 90.0 17 13_554
Al1 Yb1 Al2 90.0 . 13_554
Al2 Yb1 Al2 75.16(5) 29_444 13_554
Al2 Yb1 Al2 51.10(3) 9_444 13_554
Al2 Yb1 Al2 104.84(5) 13 13_554
Al2 Yb1 Al2 128.90(3) 25 13_554
Al2 Yb1 Al2 180.0 29_445 13_554
Al2 Yb1 Al2 128.90(3) 9_445 13_554
Al1 Yb1 Al2 90.0 21 25_554
Al1 Yb1 Al2 90.0 5 25_554
Al1 Yb1 Al2 127.58(2) 17 25_554
Al1 Yb1 Al2 52.42(2) . 25_554
Al2 Yb1 Al2 51.10(3) 29_444 25_554
Al2 Yb1 Al2 75.16(5) 9_444 25_554
Al2 Yb1 Al2 128.90(3) 13 25_554
Al2 Yb1 Al2 104.84(5) 25 25_554
Al2 Yb1 Al2 128.90(3) 29_445 25_554
Al2 Yb1 Al2 180.0 9_445 25_554
Al2 Yb1 Al2 51.10(3) 13_554 25_554
Al3 Mn2 Al3 180.0 10 10_554
Al3 Mn2 Mn2 0.0 10 10
Al3 Mn2 Mn2 180.0 10_554 10
Al3 Mn2 Mn2 180.0 10 10_554
Al3 Mn2 Mn2 0.0 10_554 10_554
Mn2 Mn2 Mn2 180.0 10 10_554
Al3 Mn2 Al2 119.471(3) 10 21
Al3 Mn2 Al2 60.529(3) 10_554 21
Mn2 Mn2 Al2 119.471(3) 10 21
Mn2 Mn2 Al2 60.529(3) 10_554 21
Al3 Mn2 Al2 60.529(3) 10 13
Al3 Mn2 Al2 119.471(3) 10_554 13
Mn2 Mn2 Al2 60.529(3) 10 13
Mn2 Mn2 Al2 119.471(3) 10_554 13
Al2 Mn2 Al2 180.00(7) 21 13
Al3 Mn2 Al2 60.529(3) 10 25
Al3 Mn2 Al2 119.471(3) 10_554 25
Mn2 Mn2 Al2 60.529(3) 10 25
Mn2 Mn2 Al2 119.471(3) 10_554 25
Al2 Mn2 Al2 115.25(7) 21 25
Al2 Mn2 Al2 64.75(7) 13 25
Al3 Mn2 Al2 119.471(3) 10 .
Al3 Mn2 Al2 60.529(3) 10_554 .
Mn2 Mn2 Al2 119.471(3) 10 .
Mn2 Mn2 Al2 60.529(3) 10_554 .
Al2 Mn2 Al2 64.75(7) 21 .
Al2 Mn2 Al2 115.25(7) 13 .
Al2 Mn2 Al2 180.0 25 .
Al3 Mn2 Al1 117.999(6) 10 21
Al3 Mn2 Al1 62.001(6) 10_554 21
Mn2 Mn2 Al1 117.999(6) 10 21
Mn2 Mn2 Al1 62.001(6) 10_554 21
Al2 Mn2 Al1 116.593(18) 21 21
Al2 Mn2 Al1 63.407(18) 13 21
Al2 Mn2 Al1 114.58(4) 25 21
Al2 Mn2 Al1 65.42(4) . 21
Al3 Mn2 Al1 62.001(6) 10 13
Al3 Mn2 Al1 117.999(6) 10_554 13
Mn2 Mn2 Al1 62.001(6) 10 13
Mn2 Mn2 Al1 117.999(6) 10_554 13
Al2 Mn2 Al1 63.407(18) 21 13
Al2 Mn2 Al1 116.593(18) 13 13
Al2 Mn2 Al1 65.42(4) 25 13
Al2 Mn2 Al1 114.58(4) . 13
Al1 Mn2 Al1 180.0 21 13
Al3 Mn2 Al1 62.001(6) 10 25
Al3 Mn2 Al1 117.999(6) 10_554 25
Mn2 Mn2 Al1 62.001(6) 10 25
Mn2 Mn2 Al1 117.999(6) 10_554 25
Al2 Mn2 Al1 114.58(4) 21 25
Al2 Mn2 Al1 65.42(4) 13 25
Al2 Mn2 Al1 116.593(18) 25 25
Al2 Mn2 Al1 63.407(18) . 25
Al1 Mn2 Al1 72.50(5) 21 25
Al1 Mn2 Al1 107.50(5) 13 25
Al3 Mn2 Al1 117.999(6) 10 .
Al3 Mn2 Al1 62.001(6) 10_554 .
Mn2 Mn2 Al1 117.999(6) 10 .
Mn2 Mn2 Al1 62.001(6) 10_554 .
Al2 Mn2 Al1 65.42(4) 21 .
Al2 Mn2 Al1 114.58(4) 13 .
Al2 Mn2 Al1 63.407(18) 25 .
Al2 Mn2 Al1 116.593(18) . .
Al1 Mn2 Al1 107.50(5) 21 .
Al1 Mn2 Al1 72.50(5) 13 .
Al1 Mn2 Al1 180.0 25 .
Al3 Al2 Mn2 0.0 10_554 10_554
Al3 Al2 Al3 167.74(7) 10_554 12
Mn2 Al2 Al3 167.74(7) 10_554 12
Al3 Al2 Mn2 167.74(7) 10_554 12
Mn2 Al2 Mn2 167.74(7) 10_554 12
Al3 Al2 Mn2 0.0 12 12
Al3 Al2 Mn2 58.942(5) 10_554 .
Mn2 Al2 Mn2 58.942(5) 10_554 .
Al3 Al2 Mn2 119.545(14) 12 .
Mn2 Al2 Mn2 119.545(14) 12 .
Al3 Al2 Al3 119.545(14) 10_554 3_565
Mn2 Al2 Al3 119.545(14) 10_554 3_565
Al3 Al2 Al3 58.942(6) 12 3_565
Mn2 Al2 Al3 58.942(6) 12 3_565
Mn2 Al2 Al3 167.74(7) . 3_565
Al3 Al2 Mn2 119.545(14) 10_554 3_565
Mn2 Al2 Mn2 119.545(14) 10_554 3_565
Al3 Al2 Mn2 58.942(6) 12 3_565
Mn2 Al2 Mn2 58.942(6) 12 3_565
Mn2 Al2 Mn2 167.74(7) . 3_565
Al3 Al2 Mn2 0.0 3_565 3_565
Al3 Al2 Al2 133.35(3) 10_554 5_665
Mn2 Al2 Al2 133.35(3) 10_554 5_665
Al3 Al2 Al2 57.62(3) 12 5_665
Mn2 Al2 Al2 57.62(3) 12 5_665
Mn2 Al2 Al2 133.35(3) . 5_665
Al3 Al2 Al2 57.62(3) 3_565 5_665
Mn2 Al2 Al2 57.62(3) 3_565 5_665
Al3 Al2 Al2 57.62(3) 10_554 21
Mn2 Al2 Al2 57.62(3) 10_554 21
Al3 Al2 Al2 133.35(3) 12 21
Mn2 Al2 Al2 133.35(3) 12 21
Mn2 Al2 Al2 57.62(3) . 21
Al3 Al2 Al2 133.35(3) 3_565 21
Mn2 Al2 Al2 133.35(3) 3_565 21
Al2 Al2 Al2 90.0 5_665 21
Al3 Al2 Al1 60.470(11) 10_554 25_554
Mn2 Al2 Al1 60.470(11) 10_554 25_554
Al3 Al2 Al1 113.96(3) 12 25_554
Mn2 Al2 Al1 113.96(3) 12 25_554
Mn2 Al2 Al1 113.96(3) . 25_554
Al3 Al2 Al1 60.470(11) 3_565 25_554
Mn2 Al2 Al1 60.470(11) 3_565 25_554
Al2 Al2 Al1 106.71(3) 5_665 25_554
Al2 Al2 Al1 106.71(3) 21 25_554
Al3 Al2 Al1 113.96(3) 10_554 25
Mn2 Al2 Al1 113.96(3) 10_554 25
Al3 Al2 Al1 60.470(11) 12 25
Mn2 Al2 Al1 60.470(11) 12 25
Mn2 Al2 Al1 60.470(11) . 25
Al3 Al2 Al1 113.96(3) 3_565 25
Mn2 Al2 Al1 113.96(3) 3_565 25
Al2 Al2 Al1 106.71(3) 5_665 25
Al2 Al2 Al1 106.71(3) 21 25
Al1 Al2 Al1 132.01(9) 25_554 25
Al3 Al1 Mn2 0.0 3 3
Al3 Al1 Mn2 143.15(6) 3 .
Mn2 Al1 Mn2 143.15(6) 3 .
Al3 Al1 Al3 55.997(11) 3 12_545
Mn2 Al1 Al3 55.997(11) 3 12_545
Mn2 Al1 Al3 111.07(3) . 12_545
Al3 Al1 Mn2 55.997(11) 3 12_545
Mn2 Al1 Mn2 55.997(11) 3 12_545
Mn2 Al1 Mn2 111.07(3) . 12_545
Al3 Al1 Mn2 0.0 12_545 12_545
Al3 Al1 Mn2 111.07(3) 3 10_554
Mn2 Al1 Mn2 111.07(3) 3 10_554
Mn2 Al1 Mn2 55.997(11) . 10_554
Al3 Al1 Mn2 143.15(6) 12_545 10_554
Mn2 Al1 Mn2 143.15(6) 12_545 10_554
Al3 Al1 Al3 111.07(3) 3 10_554
Mn2 Al1 Al3 111.07(3) 3 10_554
Mn2 Al1 Al3 55.997(11) . 10_554
Al3 Al1 Al3 143.15(6) 12_545 10_554
Mn2 Al1 Al3 143.15(6) 12_545 10_554
Mn2 Al1 Al3 0.0 10_554 10_554
Al3 Al1 Al1 108.43(3) 3 17_655
Mn2 Al1 Al1 108.43(3) 3 17_655
Mn2 Al1 Al1 108.43(3) . 17_655
Al3 Al1 Al1 108.43(3) 12_545 17_655
Mn2 Al1 Al1 108.43(3) 12_545 17_655
Mn2 Al1 Al1 108.43(3) 10_554 17_655
Al3 Al1 Al1 108.43(3) 10_554 17_655
Al3 Al1 Al2 56.123(13) 3 25_554
Mn2 Al1 Al2 56.123(13) 3 25_554
Mn2 Al1 Al2 107.48(4) . 25_554
Al3 Al1 Al2 107.48(4) 12_545 25_554
Mn2 Al1 Al2 107.48(4) 12_545 25_554
Mn2 Al1 Al2 56.123(13) 10_554 25_554
Al3 Al1 Al2 56.123(13) 10_554 25_554
Al1 Al1 Al2 114.00(4) 17_655 25_554
Al3 Al1 Al2 107.48(4) 3 25
Mn2 Al1 Al2 107.48(4) 3 25
Mn2 Al1 Al2 56.123(13) . 25
Al3 Al1 Al2 56.123(13) 12_545 25
Mn2 Al1 Al2 56.123(13) 12_545 25
Mn2 Al1 Al2 107.48(4) 10_554 25
Al3 Al1 Al2 107.48(4) 10_554 25
Al1 Al1 Al2 113.99(4) 17_655 25
Al2 Al1 Al2 132.01(9) 25_554 25
Al3 Al1 Al2 151.02(2) 3 21
Mn2 Al1 Al2 151.02(2) 3 21
Mn2 Al1 Al2 55.202(13) . 21
Al3 Al1 Al2 151.02(2) 12_545 21
Mn2 Al1 Al2 151.02(2) 12_545 21
Mn2 Al1 Al2 55.202(13) 10_554 21
Al3 Al1 Al2 55.202(13) 10_554 21
Al1 Al1 Al2 61.24(3) 17_655 21
Al2 Al1 Al2 101.283(9) 25_554 21
Al2 Al1 Al2 101.283(9) 25 21

loop_
_geom_bond_atom_site_label_1
_geom_bond_atom_site_label_2
_geom_bond_distance
_geom_bond_site_symmetry_2
Yb1 Al1 3.1043(15) 21
Yb1 Al1 3.1043(15) 5
Yb1 Al1 3.1043(15) 17
Yb1 Al1 3.1043(15) .
Yb1 Al2 3.2247(10) 29_444
Yb1 Al2 3.2247(10) 9_444
Yb1 Al2 3.2247(10) 13
Yb1 Al2 3.2247(10) 25
Yb1 Al2 3.2247(10) 29_445
Yb1 Al2 3.2247(10) 9_445
Yb1 Al2 3.2247(10) 13_554
Yb1 Al2 3.2247(10) 25_554
Mn2 Al3 2.55550(14) 10
Mn2 Al3 2.55550(15) 10_554
Mn2 Mn2 2.55550(14) 10
Mn2 Mn2 2.55550(15) 10_554
Mn2 Al2 2.59712(19) 21
Mn2 Al2 2.59712(19) 13
Mn2 Al2 2.59712(19) 25
Mn2 Al2 2.59712(19) .
Mn2 Al1 2.7218(5) 21
Mn2 Al1 2.7218(5) 13
Mn2 Al1 2.7218(5) 25
Mn2 Al1 2.7218(5) .
Al2 Al3 2.59712(19) 10_554
Al2 Mn2 2.59712(19) 10_554
Al2 Al3 2.59712(19) 12
Al2 Mn2 2.59712(19) 12
Al2 Al3 2.59712(19) 3_565
Al2 Mn2 2.59712(19) 3_565
Al2 Al2 2.781(2) 5_665
Al2 Al2 2.781(2) 21
Al2 Al1 2.7972(10) 25_554
Al2 Al1 2.7972(10) 25
Al1 Al3 2.7218(5) 3
Al1 Mn2 2.7218(5) 3
Al1 Al3 2.7218(5) 12_545
Al1 Mn2 2.7218(5) 12_545
Al1 Mn2 2.7218(5) 10_554
Al1 Al3 2.7218(5) 10_554
Al1 Al1 2.767(3) 17_655
Al1 Al2 2.7972(10) 25_554
Al1 Al2 2.7972(10) 25
Al1 Al2 2.8760(15) 21
